data_4075935
loop_
_publ_author_name
'F\"urstner, Alois'
'Davies, Paul W.'
'Lehmann, Christian W.'

_publ_section_title
;
 Bidentate Ruthenium Vinylcarbene Catalysts Derived from Enyne Metathesis
;
_journal_issue 16
_journal_name_full Organometallics
_journal_page_first 4065
_journal_paper_doi 10.1021/om050310w
_journal_volume 24
_journal_year 2005
_chemical_compound_source pentane/dichloromethane
_chemical_formula_moiety 'C44 H55 Cl2 O P Ru'
_chemical_formula_sum 'C44 H55 Cl2 O P Ru'
_chemical_formula_weight 802.82
_chemical_name_systematic
; 
 ? 
;
_space_group_IT_number 14
_symmetry_cell_setting monoclinic
_symmetry_Int_Tables_number 14
_symmetry_space_group_name_Hall '-P 2ybc'
_symmetry_space_group_name_H-M 'P 1 21/c 1'
_atom_sites_solution_hydrogens geom
_atom_sites_solution_primary direct
_atom_sites_solution_secondary difmap
_cell_angle_alpha 90.00
_cell_angle_beta 114.20
_cell_angle_gamma 90.00
_cell_formula_units_Z 4
_cell_length_a 15.66000(10)
_cell_length_b 16.27930(10)
_cell_length_c 16.81110(10)
_cell_measurement_reflns_used 114894
_cell_measurement_temperature 100
_cell_measurement_theta_max 31.00
_cell_measurement_theta_min 2.91
_cell_volume 3909.09(4)
_computing_cell_refinement 'Denzo / Scalepack (Otwinowski 1997)'
_computing_data_collection 'Collect software (Nonius, 1998)'
_computing_data_reduction 'Denzo / Scalepack (Otwinowski 1997)'
_computing_molecular_graphics 'DIAMOND (Crystal Impact GbR, 1999)'
_computing_structure_refinement 'SHELXL-97 (Sheldrick, 1997)'
_computing_structure_solution 'SHELXS-97 (Sheldrick, 1990)'
_diffrn_ambient_temperature 100
_diffrn_measured_fraction_theta_full 0.991
_diffrn_measured_fraction_theta_max 0.992
_diffrn_measurement_device_type 'Nonius KappaCCD'
_diffrn_measurement_method 'CCD \w-scan'
_diffrn_radiation_monochromator graphite
_diffrn_radiation_source '0.3 mm focus rotating anode'
_diffrn_radiation_type MoK\a
_diffrn_radiation_wavelength 0.71073
_diffrn_reflns_av_R_equivalents 0.0326
_diffrn_reflns_av_sigmaI/netI 0.0164
_diffrn_reflns_limit_h_max 22
_diffrn_reflns_limit_h_min -22
_diffrn_reflns_limit_k_max 23
_diffrn_reflns_limit_k_min -23
_diffrn_reflns_limit_l_max 24
_diffrn_reflns_limit_l_min -24
_diffrn_reflns_number 103391
_diffrn_reflns_theta_full 27.75
_diffrn_reflns_theta_max 31.00
_diffrn_reflns_theta_min 5.13
_diffrn_standards_decay_% 0.00
_diffrn_standards_number 0
_exptl_absorpt_coefficient_mu 0.612
_exptl_absorpt_correction_T_max 1
_exptl_absorpt_correction_T_min 1
_exptl_absorpt_correction_type multi-scan
_exptl_absorpt_process_details 'Scalepack, Otwinowski (1997)'
_exptl_crystal_colour brown
_exptl_crystal_density_diffrn 1.364
_exptl_crystal_density_meas ?
_exptl_crystal_density_method none
_exptl_crystal_description block
_exptl_crystal_F_000 1680
_exptl_crystal_size_max 0.36
_exptl_crystal_size_mid 0.30
_exptl_crystal_size_min 0.08
_refine_diff_density_max 1.626
_refine_diff_density_min -0.770
_refine_diff_density_rms 0.062
_refine_ls_extinction_method none
_refine_ls_goodness_of_fit_ref 1.023
_refine_ls_hydrogen_treatment constr
_refine_ls_matrix_type full
_refine_ls_number_parameters 444
_refine_ls_number_reflns 12363
_refine_ls_number_restraints 0
_refine_ls_restrained_S_all 1.023
_refine_ls_R_factor_all 0.0284
_refine_ls_R_factor_gt 0.0260
_refine_ls_shift/su_max 0.002
_refine_ls_shift/su_mean 0.000
_refine_ls_structure_factor_coef Fsqd
_refine_ls_weighting_details 'calc w=1/[\s^2^(Fo^2^)+(0.0305P)^2^+3.1691P] where P=(Fo^2^+2Fc^2^)/3'
_refine_ls_weighting_scheme calc
_refine_ls_wR_factor_gt 0.0656
_refine_ls_wR_factor_ref 0.0672
_reflns_number_gt 11581
_reflns_number_total 12363
_reflns_threshold_expression I>2\s(I)
_cod_data_source_file om050310wsi20050420_091838.cif
_cod_data_source_block 5060
_cod_depositor_comments
;
The following automatic conversions were performed:

'_geom_bond_publ_flag' value 'N' changed to 'n' according to
/home/saulius/struct/CIF-dictionaries/cif_core.dic dictionary named
'cif_core.dic' version 2.4.1 from 2010-06-29 (55
times).

'_geom_angle_publ_flag' value 'N' changed to 'n' according
to /home/saulius/struct/CIF-dictionaries/cif_core.dic dictionary
named 'cif_core.dic' version 2.4.1 from 2010-06-29 (129 times).

Automatic conversion script
Id: cif_fix_values 1715 2011-07-08 13:25:40Z adriana 

The following automatic conversions were performed:

'_exptl_crystal_density_meas' value 'none' was changed to '?' - the
value is perceived as not measured.

Automatic conversion script
Id: cif_fix_values 3008 2015-01-20 13:52:24Z robertas 
;
_cod_original_cell_volume 3909.03(4)
_cod_original_sg_symbol_H-M 'P 21/c'
_cod_database_code 4075935

loop_
_symmetry_equiv_pos_as_xyz
'x, y, z'
'-x, y+1/2, -z+1/2'
'-x, -y, -z'
'x, -y-1/2, z-1/2'

loop_
_atom_site_label
_atom_site_type_symbol
_atom_site_fract_x
_atom_site_fract_y
_atom_site_fract_z
_atom_site_U_iso_or_equiv
_atom_site_adp_type
_atom_site_occupancy
_atom_site_symmetry_multiplicity
_atom_site_calc_flag
_atom_site_refinement_flags
Ru1 Ru 0.286203(6) 0.659446(5) 0.407509(6) 0.01138(3) Uani 1 1 d .
Cl1 Cl 0.19382(2) 0.625819(18) 0.262026(18) 0.01893(6) Uani 1 1 d .
Cl2 Cl 0.42795(2) 0.673273(18) 0.530670(19) 0.01785(6) Uani 1 1 d .
P1 P 0.26532(2) 0.798692(18) 0.378234(19) 0.01315(6) Uani 1 1 d .
O1 O 0.31456(6) 0.52352(5) 0.42762(6) 0.01607(16) Uani 1 1 d .
C1 C -0.08322(8) 0.71883(8) 0.32731(8) 0.0163(2) Uani 1 1 d .
C1A C -0.07741(8) 0.78310(8) 0.39207(8) 0.0165(2) Uani 1 1 d .
C2 C -0.13861(10) 0.84567(9) 0.39141(9) 0.0224(2) Uani 1 1 d .
H2 H -0.1992 0.8498 0.3452 0.027 Uiso 1 1 calc R
C3 C -0.10907(11) 0.90214(9) 0.45997(10) 0.0273(3) Uani 1 1 d .
H3 H -0.1496 0.9458 0.4593 0.033 Uiso 1 1 calc R
C4 C -0.02156(11) 0.89578(9) 0.52918(10) 0.0263(3) Uani 1 1 d .
H4 H -0.0037 0.9341 0.5758 0.032 Uiso 1 1 calc R
C5 C 0.04024(9) 0.83342(8) 0.53056(9) 0.0202(2) Uani 1 1 d .
H5 H 0.1000 0.8287 0.5777 0.024 Uiso 1 1 calc R
C5A C 0.01220(8) 0.77842(8) 0.46138(8) 0.0156(2) Uani 1 1 d .
C6 C 0.06457(8) 0.71317(7) 0.43998(8) 0.0146(2) Uani 1 1 d .
C7 C 0.00139(8) 0.67973(8) 0.35571(8) 0.0162(2) Uani 1 1 d .
H7 H 0.0168 0.6372 0.3252 0.019 Uiso 1 1 calc R
C8 C 0.15497(8) 0.69303(7) 0.48819(8) 0.0145(2) Uani 1 1 d .
H8 H 0.1858 0.7200 0.5427 0.017 Uiso 1 1 calc R
C9 C 0.20912(8) 0.63309(7) 0.46317(7) 0.01321(19) Uani 1 1 d .
C11 C -0.16573(9) 0.70191(8) 0.24587(9) 0.0190(2) Uani 1 1 d .
C12 C -0.25668(9) 0.70856(10) 0.24228(10) 0.0248(3) Uani 1 1 d .
H12 H -0.2651 0.7229 0.2934 0.030 Uiso 1 1 calc R
C13 C -0.33462(10) 0.69438(11) 0.16461(11) 0.0316(3) Uani 1 1 d .
H13 H -0.3958 0.6994 0.1630 0.038 Uiso 1 1 calc R
C14 C -0.32328(11) 0.67294(12) 0.08959(11) 0.0343(3) Uani 1 1 d .
H14 H -0.3765 0.6640 0.0365 0.041 Uiso 1 1 calc R
C15 C -0.23333(11) 0.66460(11) 0.09269(10) 0.0311(3) Uani 1 1 d .
H15 H -0.2253 0.6491 0.0417 0.037 Uiso 1 1 calc R
C16 C -0.15536(10) 0.67885(9) 0.17006(9) 0.0231(3) Uani 1 1 d .
H16 H -0.0944 0.6729 0.1715 0.028 Uiso 1 1 calc R
C21 C 0.20796(8) 0.54748(8) 0.48886(8) 0.0161(2) Uani 1 1 d .
C22 C 0.15296(10) 0.51982(9) 0.53187(9) 0.0215(2) Uani 1 1 d .
H22 H 0.1152 0.5577 0.5460 0.026 Uiso 1 1 calc R
C23 C 0.15339(12) 0.43750(9) 0.55390(10) 0.0287(3) Uani 1 1 d .
H23 H 0.1161 0.4192 0.5829 0.034 Uiso 1 1 calc R
C24 C 0.20878(12) 0.38204(9) 0.53316(10) 0.0300(3) Uani 1 1 d .
H24 H 0.2084 0.3257 0.5479 0.036 Uiso 1 1 calc R
C25 C 0.26478(11) 0.40731(8) 0.49127(9) 0.0243(3) Uani 1 1 d .
H25 H 0.3028 0.3690 0.4779 0.029 Uiso 1 1 calc R
C26 C 0.26380(9) 0.48989(8) 0.46934(8) 0.0170(2) Uani 1 1 d .
C27 C 0.43529(9) 0.52224(9) 0.37441(9) 0.0219(2) Uani 1 1 d .
H27A H 0.4009 0.5566 0.3234 0.033 Uiso 1 1 calc R
H27B H 0.4797 0.4873 0.3625 0.033 Uiso 1 1 calc R
H27C H 0.4695 0.5574 0.4248 0.033 Uiso 1 1 calc R
C28 C 0.36718(9) 0.46890(8) 0.39380(8) 0.0185(2) Uani 1 1 d .
H28 H 0.4029 0.4279 0.4397 0.022 Uiso 1 1 calc R
C29 C 0.29978(10) 0.42387(9) 0.31342(9) 0.0254(3) Uani 1 1 d .
H29A H 0.2553 0.3921 0.3285 0.038 Uiso 1 1 calc R
H29B H 0.3350 0.3867 0.2921 0.038 Uiso 1 1 calc R
H29C H 0.2656 0.4638 0.2678 0.038 Uiso 1 1 calc R
C31 C 0.32148(8) 0.87479(7) 0.46716(8) 0.0163(2) Uani 1 1 d .
H31 H 0.2988 0.9298 0.4405 0.020 Uiso 1 1 calc R
C32 C 0.28470(9) 0.86419(8) 0.53805(8) 0.0196(2) Uani 1 1 d .
H32A H 0.2154 0.8640 0.5106 0.024 Uiso 1 1 calc R
H32B H 0.3058 0.8105 0.5672 0.024 Uiso 1 1 calc R
C33 C 0.31842(11) 0.93236(9) 0.60616(9) 0.0251(3) Uani 1 1 d .
H33A H 0.2906 0.9853 0.5786 0.030 Uiso 1 1 calc R
H33B H 0.2970 0.9208 0.6529 0.030 Uiso 1 1 calc R
C34 C 0.42480(11) 0.93940(9) 0.64591(9) 0.0260(3) Uani 1 1 d .
H34A H 0.4525 0.8893 0.6801 0.031 Uiso 1 1 calc R
H34B H 0.4442 0.9870 0.6861 0.031 Uiso 1 1 calc R
C35 C 0.46121(10) 0.95026(8) 0.57517(9) 0.0218(2) Uani 1 1 d .
H35A H 0.5305 0.9520 0.6025 0.026 Uiso 1 1 calc R
H35B H 0.4384 1.0032 0.5449 0.026 Uiso 1 1 calc R
C36 C 0.42898(9) 0.88029(8) 0.50859(8) 0.0190(2) Uani 1 1 d .
H36A H 0.4557 0.8277 0.5378 0.023 Uiso 1 1 calc R
H36B H 0.4519 0.8901 0.4626 0.023 Uiso 1 1 calc R
C41 C 0.14358(9) 0.84158(7) 0.31947(8) 0.0158(2) Uani 1 1 d .
H41 H 0.1034 0.8113 0.3430 0.019 Uiso 1 1 calc R
C42 C 0.13131(9) 0.93365(8) 0.33403(9) 0.0202(2) Uani 1 1 d .
H42A H 0.1535 0.9446 0.3973 0.024 Uiso 1 1 calc R
H42B H 0.1698 0.9667 0.3117 0.024 Uiso 1 1 calc R
C43 C 0.02806(10) 0.95945(9) 0.28715(9) 0.0230(3) Uani 1 1 d .
H43A H -0.0094 0.9299 0.3133 0.028 Uiso 1 1 calc R
H43B H 0.0225 1.0191 0.2957 0.028 Uiso 1 1 calc R
C44 C -0.01097(10) 0.94085(9) 0.19004(9) 0.0251(3) Uani 1 1 d .
H44A H 0.0227 0.9739 0.1626 0.030 Uiso 1 1 calc R
H44B H -0.0781 0.9559 0.1624 0.030 Uiso 1 1 calc R
C45 C 0.00024(10) 0.84978(9) 0.17555(10) 0.0258(3) Uani 1 1 d .
H45A H -0.0229 0.8389 0.1122 0.031 Uiso 1 1 calc R
H45B H -0.0381 0.8172 0.1984 0.031 Uiso 1 1 calc R
C46 C 0.10252(10) 0.82290(9) 0.22092(9) 0.0233(3) Uani 1 1 d .
H46A H 0.1398 0.8518 0.1942 0.028 Uiso 1 1 calc R
H46B H 0.1070 0.7632 0.2121 0.028 Uiso 1 1 calc R
C51 C 0.32229(9) 0.81206(8) 0.30104(8) 0.0178(2) Uani 1 1 d .
H51 H 0.2784 0.7872 0.2447 0.021 Uiso 1 1 calc R
C52 C 0.33730(10) 0.90130(8) 0.27950(9) 0.0211(2) Uani 1 1 d .
H52A H 0.3750 0.9309 0.3342 0.025 Uiso 1 1 calc R
H52B H 0.2759 0.9292 0.2517 0.025 Uiso 1 1 calc R
C53 C 0.38769(10) 0.90504(9) 0.21786(9) 0.0235(3) Uani 1 1 d .
H53A H 0.3466 0.8818 0.1604 0.028 Uiso 1 1 calc R
H53B H 0.4007 0.9630 0.2090 0.028 Uiso 1 1 calc R
C54 C 0.47974(10) 0.85690(10) 0.25558(10) 0.0259(3) Uani 1 1 d .
H54A H 0.5114 0.8605 0.2154 0.031 Uiso 1 1 calc R
H54B H 0.5217 0.8811 0.3122 0.031 Uiso 1 1 calc R
C55 C 0.46054(10) 0.76732(9) 0.26838(9) 0.0235(3) Uani 1 1 d .
H55A H 0.5202 0.7364 0.2919 0.028 Uiso 1 1 calc R
H55B H 0.4198 0.7429 0.2114 0.028 Uiso 1 1 calc R
C56 C 0.41273(9) 0.76001(8) 0.33139(9) 0.0198(2) Uani 1 1 d .
H56A H 0.4566 0.7784 0.3901 0.024 Uiso 1 1 calc R
H56B H 0.3972 0.7017 0.3357 0.024 Uiso 1 1 calc R

loop_
_atom_site_aniso_label
_atom_site_aniso_U_11
_atom_site_aniso_U_22
_atom_site_aniso_U_33
_atom_site_aniso_U_23
_atom_site_aniso_U_13
_atom_site_aniso_U_12
Ru1 0.01170(4) 0.01232(4) 0.00971(4) 0.00066(3) 0.00395(3) 0.00066(3)
Cl1 0.02319(14) 0.01719(12) 0.01142(11 -0.00056(9) 0.00204(10) 0.00258(10)
Cl2 0.01450(12) 0.01918(12) 0.01592(12 -0.00118(10) 0.00221(10) 0.00114(9)
P1 0.01504(13) 0.01289(12) 0.01038(12) 0.00090(9) 0.00405(10 -0.00060(10)
O1 0.0173(4) 0.0139(4) 0.0162(4) 0.0005(3) 0.0060(3) 0.0023(3)
C1 0.0138(5) 0.0177(5) 0.0169(5) 0.0025(4) 0.0058(4) -0.0015(4)
C1A 0.0150(5) 0.0186(5) 0.0169(5) 0.0032(4) 0.0075(4) 0.0010(4)
C2 0.0188(6) 0.0255(6) 0.0235(6) 0.0051(5) 0.0091(5) 0.0062(5)
C3 0.0273(7) 0.0273(7) 0.0305(7) 0.0007(6) 0.0152(6) 0.0097(5)
C4 0.0294(7) 0.0278(7) 0.0251(6) -0.0054(5) 0.0145(6) 0.0029(5)
C5 0.0199(6) 0.0249(6) 0.0175(5) -0.0014(4) 0.0093(5) 0.0006(5)
C5A 0.0144(5) 0.0186(5) 0.0152(5) 0.0024(4) 0.0074(4) 0.0009(4)
C6 0.0136(5) 0.0161(5) 0.0145(5) 0.0017(4) 0.0062(4) -0.0007(4)
C7 0.0143(5) 0.0173(5) 0.0162(5) -0.0003(4) 0.0056(4) -0.0013(4)
C8 0.0144(5) 0.0167(5) 0.0129(5) 0.0014(4) 0.0062(4) -0.0005(4)
C9 0.0118(4) 0.0155(5) 0.0110(4) 0.0014(4) 0.0032(4) -0.0005(4)
C11 0.0149(5) 0.0198(5) 0.0192(5) 0.0025(4) 0.0039(4) -0.0016(4)
C12 0.0164(6) 0.0314(7) 0.0241(6) 0.0003(5) 0.0057(5) -0.0024(5)
C13 0.0147(6) 0.0422(9) 0.0315(8) -0.0022(6) 0.0030(5) -0.0041(6)
C14 0.0198(7) 0.0465(9) 0.0268(7) -0.0061(7) -0.0003(6) -0.0062(6)
C15 0.0255(7) 0.0409(9) 0.0220(7) -0.0076(6) 0.0047(6) -0.0062(6)
C16 0.0184(6) 0.0264(6) 0.0219(6) -0.0024(5) 0.0055(5) -0.0028(5)
C21 0.0164(5) 0.0168(5) 0.0132(5) 0.0020(4) 0.0041(4) -0.0018(4)
C22 0.0235(6) 0.0215(6) 0.0200(6) 0.0028(5) 0.0096(5) -0.0038(5)
C23 0.0352(8) 0.0252(7) 0.0281(7) 0.0070(5) 0.0156(6) -0.0068(6)
C24 0.0394(8) 0.0187(6) 0.0294(7) 0.0082(5) 0.0115(6) -0.0038(6)
C25 0.0292(7) 0.0155(5) 0.0245(6) 0.0035(5) 0.0073(5) 0.0011(5)
C26 0.0177(5) 0.0159(5) 0.0138(5) 0.0019(4) 0.0028(4) -0.0009(4)
C27 0.0206(6) 0.0234(6) 0.0218(6) -0.0027(5) 0.0086(5) 0.0039(5)
C28 0.0183(5) 0.0168(5) 0.0175(5) -0.0025(4) 0.0043(4) 0.0054(4)
C29 0.0260(6) 0.0229(6) 0.0222(6) -0.0078(5) 0.0048(5) 0.0019(5)
C31 0.0161(5) 0.0160(5) 0.0141(5) -0.0019(4) 0.0035(4) 0.0006(4)
C32 0.0221(6) 0.0232(6) 0.0140(5) -0.0011(4) 0.0078(4) -0.0041(5)
C33 0.0292(7) 0.0281(7) 0.0191(6) -0.0067(5) 0.0111(5) -0.0007(5)
C34 0.0340(7) 0.0257(6) 0.0162(6) -0.0047(5) 0.0081(5) -0.0078(5)
C35 0.0223(6) 0.0203(6) 0.0185(6) -0.0029(5) 0.0040(5) -0.0017(5)
C36 0.0186(5) 0.0186(5) 0.0176(5) -0.0016(4) 0.0051(4) -0.0026(4)
C41 0.0167(5) 0.0142(5) 0.0139(5) 0.0028(4) 0.0038(4) 0.0011(4)
C42 0.0206(6) 0.0192(5) 0.0182(5) 0.0005(4) 0.0053(5) 0.0035(4)
C43 0.0214(6) 0.0241(6) 0.0222(6) 0.0042(5) 0.0078(5) 0.0081(5)
C44 0.0220(6) 0.0231(6) 0.0238(6) 0.0040(5) 0.0028(5) 0.0057(5)
C45 0.0212(6) 0.0199(6) 0.0239(6) 0.0013(5) -0.0034(5) 0.0014(5)
C46 0.0234(6) 0.0204(6) 0.0168(6) -0.0013(5) -0.0013(5) 0.0050(5)
C51 0.0195(5) 0.0189(5) 0.0158(5) 0.0018(4) 0.0082(4) -0.0024(4)
C52 0.0249(6) 0.0208(6) 0.0189(6) 0.0024(4) 0.0104(5) -0.0017(5)
C53 0.0242(6) 0.0280(6) 0.0213(6) 0.0060(5) 0.0123(5) -0.0019(5)
C54 0.0236(6) 0.0329(7) 0.0238(6) 0.0032(5) 0.0124(5) -0.0030(5)
C55 0.0233(6) 0.0284(7) 0.0220(6) -0.0021(5) 0.0124(5) 0.0003(5)
C56 0.0218(6) 0.0198(5) 0.0199(6) 0.0010(4) 0.0106(5) 0.0006(4)

loop_
_atom_type_symbol
_atom_type_description
_atom_type_scat_dispersion_real
_atom_type_scat_dispersion_imag
_atom_type_scat_source
C C 0.0033 0.0016 'International Tables Vol C Tables 4.2.6.8 and 6.1.1.4'
H H 0.0000 0.0000 'International Tables Vol C Tables 4.2.6.8 and 6.1.1.4'
O O 0.0106 0.0060 'International Tables Vol C Tables 4.2.6.8 and 6.1.1.4'
P P 0.1023 0.0942 'International Tables Vol C Tables 4.2.6.8 and 6.1.1.4'
Cl Cl 0.1484 0.1585 'International Tables Vol C Tables 4.2.6.8 and 6.1.1.4'
Ru Ru -1.2594 0.8363 'International Tables Vol C Tables 4.2.6.8 and 6.1.1.4'

loop_
_geom_angle_atom_site_label_1
_geom_angle_atom_site_label_2
_geom_angle_atom_site_label_3
_geom_angle
_geom_angle_publ_flag
C9 Ru1 O1 80.00(4) ?
C9 Ru1 P1 105.62(4) ?
O1 Ru1 P1 174.30(2) ?
C9 Ru1 Cl1 102.81(4) ?
O1 Ru1 Cl1 85.78(2) ?
P1 Ru1 Cl1 91.947(11) ?
C9 Ru1 Cl2 98.80(4) ?
O1 Ru1 Cl2 84.54(2) ?
P1 Ru1 Cl2 95.385(11) ?
Cl1 Ru1 Cl2 154.361(12) ?
C31 P1 C51 106.14(6) ?
C31 P1 C41 102.57(5) ?
C51 P1 C41 105.17(6) ?
C31 P1 Ru1 120.14(4) ?
C51 P1 Ru1 101.31(4) ?
C41 P1 Ru1 119.90(4) ?
C26 O1 C28 119.27(10) ?
C26 O1 Ru1 110.40(7) ?
C28 O1 Ru1 129.82(7) ?
C7 C1 C11 126.34(12) ?
C7 C1 C1A 108.21(11) ?
C11 C1 C1A 125.44(11) ?
C2 C1A C5A 119.54(12) ?
C2 C1A C1 132.28(12) ?
C5A C1A C1 107.97(10) ?
C3 C2 C1A 118.68(13) ?
C3 C2 H2 120.7 n
C1A C2 H2 120.7 n
C4 C3 C2 121.38(13) ?
C4 C3 H3 119.3 n
C2 C3 H3 119.3 n
C3 C4 C5 120.43(13) ?
C3 C4 H4 119.8 n
C5 C4 H4 119.8 n
C5A C5 C4 118.41(13) ?
C5A C5 H5 120.8 n
C4 C5 H5 120.8 n
C5 C5A C1A 121.51(11) ?
C5 C5A C6 130.74(11) ?
C1A C5A C6 107.56(10) ?
C8 C6 C7 128.15(11) ?
C8 C6 C5A 125.39(11) ?
C7 C6 C5A 106.37(10) ?
C1 C7 C6 109.84(11) ?
C1 C7 H7 125.1 n
C6 C7 H7 125.1 n
C6 C8 C9 125.26(11) ?
C6 C8 H8 117.4 n
C9 C8 H8 117.4 n
C21 C9 C8 118.18(10) ?
C21 C9 Ru1 117.32(9) ?
C8 C9 Ru1 124.35(8) ?
C16 C11 C12 118.38(12) ?
C16 C11 C1 120.75(12) ?
C12 C11 C1 120.87(12) ?
C13 C12 C11 120.71(14) ?
C13 C12 H12 119.6 n
C11 C12 H12 119.6 n
C14 C13 C12 120.25(14) ?
C14 C13 H13 119.9 n
C12 C13 H13 119.9 n
C13 C14 C15 119.59(14) ?
C13 C14 H14 120.2 n
C15 C14 H14 120.2 n
C16 C15 C14 120.32(15) ?
C16 C15 H15 119.8 n
C14 C15 H15 119.8 n
C15 C16 C11 120.73(13) ?
C15 C16 H16 119.6 n
C11 C16 H16 119.6 n
C22 C21 C26 118.42(12) ?
C22 C21 C9 122.80(12) ?
C26 C21 C9 118.78(11) ?
C23 C22 C21 120.58(13) ?
C23 C22 H22 119.7 n
C21 C22 H22 119.7 n
C24 C23 C22 119.62(13) ?
C24 C23 H23 120.2 n
C22 C23 H23 120.2 n
C23 C24 C25 121.42(13) ?
C23 C24 H24 119.3 n
C25 C24 H24 119.3 n
C26 C25 C24 118.56(14) ?
C26 C25 H25 120.7 n
C24 C25 H25 120.7 n
O1 C26 C25 125.10(12) ?
O1 C26 C21 113.49(10) ?
C25 C26 C21 121.41(12) ?
C28 C27 H27A 109.5 n
C28 C27 H27B 109.5 n
H27A C27 H27B 109.5 n
C28 C27 H27C 109.5 n
H27A C27 H27C 109.5 n
H27B C27 H27C 109.5 n
O1 C28 C27 106.98(10) ?
O1 C28 C29 109.84(10) ?
C27 C28 C29 112.33(12) ?
O1 C28 H28 109.2 n
C27 C28 H28 109.2 n
C29 C28 H28 109.2 n
C28 C29 H29A 109.5 n
C28 C29 H29B 109.5 n
H29A C29 H29B 109.5 n
C28 C29 H29C 109.5 n
H29A C29 H29C 109.5 n
H29B C29 H29C 109.5 n
C32 C31 C36 110.20(10) ?
C32 C31 P1 110.21(9) ?
C36 C31 P1 118.12(9) ?
C32 C31 H31 105.8 n
C36 C31 H31 105.8 n
P1 C31 H31 105.8 n
C33 C32 C31 112.18(11) ?
C33 C32 H32A 109.2 n
C31 C32 H32A 109.2 n
C33 C32 H32B 109.2 n
C31 C32 H32B 109.2 n
H32A C32 H32B 107.9 n
C34 C33 C32 111.33(12) ?
C34 C33 H33A 109.4 n
C32 C33 H33A 109.4 n
C34 C33 H33B 109.4 n
C32 C33 H33B 109.4 n
H33A C33 H33B 108.0 n
C33 C34 C35 110.96(11) ?
C33 C34 H34A 109.4 n
C35 C34 H34A 109.4 n
C33 C34 H34B 109.4 n
C35 C34 H34B 109.4 n
H34A C34 H34B 108.0 n
C34 C35 C36 111.56(11) ?
C34 C35 H35A 109.3 n
C36 C35 H35A 109.3 n
C34 C35 H35B 109.3 n
C36 C35 H35B 109.3 n
H35A C35 H35B 108.0 n
C35 C36 C31 110.24(11) ?
C35 C36 H36A 109.6 n
C31 C36 H36A 109.6 n
C35 C36 H36B 109.6 n
C31 C36 H36B 109.6 n
H36A C36 H36B 108.1 n
C46 C41 C42 109.74(10) ?
C46 C41 P1 112.13(9) ?
C42 C41 P1 116.19(9) ?
C46 C41 H41 106.0 n
C42 C41 H41 106.0 n
P1 C41 H41 106.0 n
C43 C42 C41 110.90(11) ?
C43 C42 H42A 109.5 n
C41 C42 H42A 109.5 n
C43 C42 H42B 109.5 n
C41 C42 H42B 109.5 n
H42A C42 H42B 108.0 n
C44 C43 C42 111.78(11) ?
C44 C43 H43A 109.3 n
C42 C43 H43A 109.3 n
C44 C43 H43B 109.3 n
C42 C43 H43B 109.3 n
H43A C43 H43B 107.9 n
C43 C44 C45 110.08(11) ?
C43 C44 H44A 109.6 n
C45 C44 H44A 109.6 n
C43 C44 H44B 109.6 n
C45 C44 H44B 109.6 n
H44A C44 H44B 108.2 n
C44 C45 C46 111.37(12) ?
C44 C45 H45A 109.4 n
C46 C45 H45A 109.4 n
C44 C45 H45B 109.4 n
C46 C45 H45B 109.4 n
H45A C45 H45B 108.0 n
C45 C46 C41 111.71(12) ?
C45 C46 H46A 109.3 n
C41 C46 H46A 109.3 n
C45 C46 H46B 109.3 n
C41 C46 H46B 109.3 n
H46A C46 H46B 107.9 n
C52 C51 C56 112.79(10) ?
C52 C51 P1 115.90(9) ?
C56 C51 P1 109.95(8) ?
C52 C51 H51 105.8 n
C56 C51 H51 105.8 n
P1 C51 H51 105.8 n
C51 C52 C53 111.44(11) ?
C51 C52 H52A 109.3 n
C53 C52 H52A 109.3 n
C51 C52 H52B 109.3 n
C53 C52 H52B 109.3 n
H52A C52 H52B 108.0 n
C54 C53 C52 110.87(11) ?
C54 C53 H53A 109.5 n
C52 C53 H53A 109.5 n
C54 C53 H53B 109.5 n
C52 C53 H53B 109.5 n
H53A C53 H53B 108.1 n
C55 C54 C53 109.99(12) ?
C55 C54 H54A 109.7 n
C53 C54 H54A 109.7 n
C55 C54 H54B 109.7 n
C53 C54 H54B 109.7 n
H54A C54 H54B 108.2 n
C54 C55 C56 110.67(11) ?
C54 C55 H55A 109.5 n
C56 C55 H55A 109.5 n
C54 C55 H55B 109.5 n
C56 C55 H55B 109.5 n
H55A C55 H55B 108.1 n
C55 C56 C51 111.74(11) ?
C55 C56 H56A 109.3 n
C51 C56 H56A 109.3 n
C55 C56 H56B 109.3 n
C51 C56 H56B 109.3 n
H56A C56 H56B 107.9 n

loop_
_geom_bond_atom_site_label_1
_geom_bond_atom_site_label_2
_geom_bond_distance
_geom_bond_publ_flag
Ru1 C9 1.8555(11) ?
Ru1 O1 2.2549(9) ?
Ru1 P1 2.3142(3) ?
Ru1 Cl1 2.3395(3) ?
Ru1 Cl2 2.3444(3) ?
P1 C31 1.8615(12) ?
P1 C51 1.8646(13) ?
P1 C41 1.8852(12) ?
O1 C26 1.3714(15) ?
O1 C28 1.4755(15) ?
C1 C7 1.3676(17) ?
C1 C11 1.4728(17) ?
C1 C1A 1.4855(18) ?
C1A C2 1.3956(18) ?
C1A C5A 1.4114(17) ?
C2 C3 1.396(2) ?
C2 H2 0.9500 n
C3 C4 1.391(2) ?
C3 H3 0.9500 n
C4 C5 1.3961(19) ?
C4 H4 0.9500 n
C5 C5A 1.3885(18) ?
C5 H5 0.9500 n
C5A C6 1.4740(17) ?
C6 C8 1.3519(16) ?
C6 C7 1.4604(17) ?
C7 H7 0.9500 n
C8 C9 1.4630(16) ?
C8 H8 0.9500 n
C9 C21 1.4614(16) ?
C11 C16 1.4005(19) ?
C11 C12 1.4049(18) ?
C12 C13 1.393(2) ?
C12 H12 0.9500 n
C13 C14 1.388(2) ?
C13 H13 0.9500 n
C14 C15 1.395(2) ?
C14 H14 0.9500 n
C15 C16 1.391(2) ?
C15 H15 0.9500 n
C16 H16 0.9500 n
C21 C22 1.4064(17) ?
C21 C26 1.4095(18) ?
C22 C23 1.3897(19) ?
C22 H22 0.9500 n
C23 C24 1.392(2) ?
C23 H23 0.9500 n
C24 C25 1.393(2) ?
C24 H24 0.9500 n
C25 C26 1.3925(17) ?
C25 H25 0.9500 n
C27 C28 1.511(2) ?
C27 H27A 0.9800 n
C27 H27B 0.9800 n
C27 H27C 0.9800 n
C28 C29 1.5192(18) ?
C28 H28 1.0000 n
C29 H29A 0.9800 n
C29 H29B 0.9800 n
C29 H29C 0.9800 n
C31 C32 1.5310(17) ?
C31 C36 1.5382(17) ?
C31 H31 1.0000 n
C32 C33 1.5250(19) ?
C32 H32A 0.9900 n
C32 H32B 0.9900 n
C33 C34 1.524(2) ?
C33 H33A 0.9900 n
C33 H33B 0.9900 n
C34 C35 1.525(2) ?
C34 H34A 0.9900 n
C34 H34B 0.9900 n
C35 C36 1.5302(18) ?
C35 H35A 0.9900 n
C35 H35B 0.9900 n
C36 H36A 0.9900 n
C36 H36B 0.9900 n
C41 C46 1.5417(18) ?
C41 C42 1.5434(17) ?
C41 H41 1.0000 n
C42 C43 1.5385(18) ?
C42 H42A 0.9900 n
C42 H42B 0.9900 n
C43 C44 1.521(2) ?
C43 H43A 0.9900 n
C43 H43B 0.9900 n
C44 C45 1.524(2) ?
C44 H44A 0.9900 n
C44 H44B 0.9900 n
C45 C46 1.5287(19) ?
C45 H45A 0.9900 n
C45 H45B 0.9900 n
C46 H46A 0.9900 n
C46 H46B 0.9900 n
C51 C52 1.5384(18) ?
C51 C56 1.5465(18) ?
C51 H51 1.0000 n
C52 C53 1.5397(18) ?
C52 H52A 0.9900 n
C52 H52B 0.9900 n
C53 C54 1.531(2) ?
C53 H53A 0.9900 n
C53 H53B 0.9900 n
C54 C55 1.522(2) ?
C54 H54A 0.9900 n
C54 H54B 0.9900 n
C55 C56 1.5319(18) ?
C55 H55A 0.9900 n
C55 H55B 0.9900 n
C56 H56A 0.9900 n
C56 H56B 0.9900 n
